data_4507453
loop_
_publ_author_name
'Hao, Zhaomin'
'Song, Shuyan'
'Su, Shengqun'
'Song, Xuezhi'
'Zhu, Min'
'Zhao, Shuna'
'Meng, Xing'
'Zhang, Hongjie'

_publ_section_title
;
 Design and Synthesis of Enantiomerically Pure Chiral Sandwichlike
 Lamellar Structure: New Explorations from Molecular Building Blocks to
 Three-Dimensional Morphology
;
_journal_issue 3
_journal_name_full 'Crystal Growth &amp; Design'
_journal_page_first 976
_journal_paper_doi 10.1021/cg301321r
_journal_volume 13
_journal_year 2013
_chemical_formula_sum 'C24 H21 Eu N2 Na3 O16'
_chemical_formula_weight 814.37
_chemical_name_systematic
; 
 ? 
;
_space_group_IT_number 4
_symmetry_cell_setting monoclinic
_symmetry_space_group_name_Hall 'P 2yb'
_symmetry_space_group_name_H-M 'P 1 21 1'
_atom_sites_solution_hydrogens geom
_atom_sites_solution_primary direct
_atom_sites_solution_secondary difmap
_audit_creation_method SHELXL-97
_cell_angle_alpha 90.00
_cell_angle_beta 101.5840(10)
_cell_angle_gamma 90.00
_cell_formula_units_Z 4
_cell_length_a 12.1528(8)
_cell_length_b 11.6995(8)
_cell_length_c 22.3340(14)
_cell_measurement_temperature 185(2)
_cell_volume 3110.8(4)
_computing_cell_refinement 'Bruker SAINT'
_computing_data_collection 'Bruker APEX2'
_computing_data_reduction 'Bruker SAINT'
_computing_molecular_graphics 'Bruker SHELXTL'
_computing_publication_material 'Bruker SHELXTL'
_computing_structure_refinement 'SHELXL-97 (Sheldrick, 2008)'
_computing_structure_solution 'SHELXS-97 (Sheldrick, 2008)'
_diffrn_ambient_temperature 185(2)
_diffrn_measured_fraction_theta_full 0.997
_diffrn_measured_fraction_theta_max 0.997
_diffrn_radiation_monochromator graphite
_diffrn_radiation_source 'fine-focus sealed tube'
_diffrn_radiation_type MoK\a
_diffrn_radiation_wavelength 0.71073
_diffrn_reflns_av_R_equivalents 0.0000
_diffrn_reflns_av_sigmaI/netI 0.0632
_diffrn_reflns_limit_h_max 14
_diffrn_reflns_limit_h_min -15
_diffrn_reflns_limit_k_max 14
_diffrn_reflns_limit_k_min -12
_diffrn_reflns_limit_l_max 27
_diffrn_reflns_limit_l_min -27
_diffrn_reflns_number 6547
_diffrn_reflns_theta_full 26.17
_diffrn_reflns_theta_max 26.17
_diffrn_reflns_theta_min 0.93
_exptl_absorpt_coefficient_mu 2.134
_exptl_absorpt_correction_T_max 0.696
_exptl_absorpt_correction_T_min 0.443
_exptl_absorpt_correction_type multi-scan
_exptl_absorpt_process_details 'SADABS, Sheldrick, 1996'
_exptl_crystal_colour yellow
_exptl_crystal_density_diffrn 1.739
_exptl_crystal_density_method 'not measured'
_exptl_crystal_description lamellar
_exptl_crystal_F_000 1612
_exptl_crystal_size_max 0.4
_exptl_crystal_size_mid 0.36
_exptl_crystal_size_min 0.17
_refine_diff_density_max 1.067
_refine_diff_density_min -0.691
_refine_diff_density_rms 0.218
_refine_ls_abs_structure_details 'Flack H D (1983), Acta Cryst. A39, 876-881'
_refine_ls_abs_structure_Flack 0.014(7)
_refine_ls_extinction_method none
_refine_ls_goodness_of_fit_ref 1.033
_refine_ls_hydrogen_treatment constr
_refine_ls_matrix_type full
_refine_ls_number_parameters 834
_refine_ls_number_reflns 17411
_refine_ls_number_restraints 1
_refine_ls_restrained_S_all 1.033
_refine_ls_R_factor_all 0.0335
_refine_ls_R_factor_gt 0.0313
_refine_ls_shift/su_max 0.003
_refine_ls_shift/su_mean 0.000
_refine_ls_structure_factor_coef Fsqd
_refine_ls_weighting_details 'calc w=1/[\s^2^(Fo^2^)+(0.0319P)^2^+0.0000P] where P=(Fo^2^+2Fc^2^)/3'
_refine_ls_weighting_scheme calc
_refine_ls_wR_factor_gt 0.0799
_refine_ls_wR_factor_ref 0.0870
_reflns_number_gt 16452
_reflns_number_total 6547
_reflns_threshold_expression >2sigma(I)
_cod_data_source_file cg301321r_si_002.cif
_cod_data_source_block 1a
_cod_depositor_comments
;
The following automatic conversions were performed:

'_symmetry_cell_setting' value 'Monoclinic' changed to 'monoclinic'
according to /home/saulius/struct/CIF-dictionaries/cif_core.dic
dictionary named 'cif_core.dic' version 2.4.2 from 2011-04-26.

Automatic conversion script
Id: cif_fix_values 1891 2012-01-12 08:04:46Z andrius 

The following automatic conversions were performed:

'_exptl_absorpt_correction_type' value 'multi-scans' was replaced
with the value 'multi-scan' as specified in the replacement file
'src/cod-tools/trunk/data/replacement-values/replacement_values.lst'.

Automatic conversion script
Id: cif_fix_values 5376 2017-05-30 11:51:03Z andrius 
;
_cod_original_sg_symbol_H-M P21
_cod_database_code 4507453

loop_
_symmetry_equiv_pos_as_xyz
'x, y, z'
'-x, y+1/2, -z'

loop_
_atom_site_label
_atom_site_type_symbol
_atom_site_fract_x
_atom_site_fract_y
_atom_site_fract_z
_atom_site_U_iso_or_equiv
_atom_site_adp_type
_atom_site_occupancy
_atom_site_symmetry_multiplicity
_atom_site_calc_flag
_atom_site_refinement_flags
Eu01 Eu 1.195468(15) 0.277128(17) 0.831764(9) 0.01229(5) Uani 1 1 d .
Eu02 Eu 0.690369(17) 0.790235(19) 0.766412(9) 0.01817(6) Uani 1 1 d .
O20 O 1.2762(3) 0.2241(3) 0.75079(14) 0.0176(7) Uani 1 1 d .
O14 O 1.0700(2) 0.3645(3) 0.75513(14) 0.0161(7) Uani 1 1 d .
O23 O 1.0071(3) 0.2296(3) 0.85385(14) 0.0169(7) Uani 1 1 d .
O5 O 0.6163(3) 0.7645(3) 0.85809(15) 0.0312(9) Uani 1 1 d .
O8 O 0.7205(3) 0.9738(3) 0.81848(17) 0.0294(9) Uani 1 1 d .
O17 O 1.4890(3) 0.4388(3) 0.94155(16) 0.0212(8) Uani 1 1 d .
O13 O 0.9261(3) 0.3325(3) 0.65353(14) 0.0244(8) Uani 1 1 d .
O21 O 1.2400(3) 0.1307(3) 0.90620(14) 0.0173(7) Uani 1 1 d .
N3 N 1.2549(3) 0.4812(3) 0.81795(17) 0.0144(8) Uani 1 1 d .
O18 O 1.3934(2) 0.3252(2) 0.86886(14) 0.0167(7) Uani 1 1 d .
O6 O 0.5055(3) 0.7457(3) 0.92519(15) 0.0250(8) Uani 1 1 d .
N1 N 0.5207(3) 0.9137(4) 0.76063(19) 0.0247(10) Uani 1 1 d .
O16 O 1.1905(3) 0.3801(3) 0.92145(14) 0.0184(7) Uani 1 1 d .
O10 O 0.8649(2) 0.7794(3) 0.83874(13) 0.0229(7) Uani 1 1 d .
O4 O 0.7341(3) 0.9051(3) 0.69178(16) 0.0266(8) Uani 1 1 d .
O24 O 0.9567(3) 0.0876(3) 0.90954(14) 0.0210(7) Uani 1 1 d .
O19 O 1.3618(3) 0.3058(3) 0.66059(15) 0.0338(9) Uani 1 1 d .
N4 N 1.1026(3) 0.0993(3) 0.78518(17) 0.0142(8) Uani 1 1 d .
N2 N 0.8337(3) 0.6892(4) 0.71915(18) 0.0220(9) Uani 1 1 d .
O11 O 0.7093(3) 0.5886(3) 0.79072(16) 0.0221(8) Uani 1 1 d .
O15 O 1.1358(3) 0.5142(3) 0.97849(15) 0.0223(7) Uani 1 1 d .
O9 O 1.0247(3) 0.7285(3) 0.89829(15) 0.0236(8) Uani 1 1 d .
O12 O 0.7932(3) 0.4225(3) 0.78578(17) 0.0266(8) Uani 1 1 d .
O3 O 0.6867(3) 1.0747(3) 0.60642(18) 0.0374(10) Uani 1 1 d .
O1 O 0.4940(3) 0.6145(3) 0.57723(19) 0.0400(10) Uani 1 1 d .
O2 O 0.5506(3) 0.7155(3) 0.69152(16) 0.0278(8) Uani 1 1 d .
O7 O 0.6662(3) 1.0544(3) 0.89672(17) 0.0326(9) Uani 1 1 d .
C14 C 1.0078(4) 0.4114(4) 0.6517(2) 0.0178(10) Uani 1 1 d .
C7 C 1.2276(4) 0.1919(4) 0.6951(2) 0.0170(10) Uani 1 1 d .
C23 C 1.2737(4) 0.5650(4) 0.9202(2) 0.0193(11) Uani 1 1 d .
H23A H 1.2314 0.6324 0.9041 0.023 Uiso 1 1 calc R
H23B H 1.3295 0.5888 0.9553 0.023 Uiso 1 1 calc R
C41 C 0.8965(4) 0.8100(5) 0.5797(2) 0.0299(13) Uani 1 1 d .
H41 H 0.9462 0.7523 0.5741 0.036 Uiso 1 1 calc R
C43 C 0.7766(4) 0.8982(4) 0.6429(2) 0.0241(11) Uani 1 1 d .
C6 C 1.1333(4) 0.1194(4) 0.6820(2) 0.0197(10) Uani 1 1 d .
C12 C 1.2319(4) 0.0223(4) 0.9110(2) 0.0170(11) Uani 1 1 d .
C16 C 1.1667(4) 0.5119(4) 0.7115(2) 0.0177(10) Uani 1 1 d .
C21 C 1.3346(4) 0.5205(4) 0.8717(2) 0.0162(10) Uani 1 1 d .
H21 H 1.3798 0.5824 0.8596 0.019 Uiso 1 1 calc R
C26 C 0.4387(5) 0.7111(4) 0.5919(2) 0.0289(12) Uani 1 1 d .
C19 C 1.0180(4) 0.4747(4) 0.6009(2) 0.0243(11) Uani 1 1 d .
H19 H 0.9679 0.4632 0.5641 0.029 Uiso 1 1 calc R
C15 C 1.0833(4) 0.4269(4) 0.7083(2) 0.0160(10) Uani 1 1 d .
C45 C 0.8805(4) 0.5881(4) 0.7556(2) 0.0227(11) Uani 1 1 d .
H45 H 0.9119 0.5357 0.7292 0.027 Uiso 1 1 calc R
C8 C 1.0834(4) 0.0678(4) 0.7297(2) 0.0178(10) Uani 1 1 d .
H8 H 1.0339 0.0073 0.7187 0.021 Uiso 1 1 calc R
C36 C 0.5359(3) 0.7953(5) 0.88235(19) 0.0217(10) Uani 1 1 d .
C24 C 1.1933(4) 0.4808(4) 0.9419(2) 0.0153(10) Uani 1 1 d .
C9 C 1.0495(4) 0.0367(4) 0.8290(2) 0.0175(10) Uani 1 1 d .
H9 H 0.9889 -0.0113 0.8065 0.021 Uiso 1 1 calc R
C30 C 0.4055(4) 0.8556(5) 0.6627(2) 0.0304(13) Uani 1 1 d .
C31 C 0.4689(4) 0.7595(4) 0.6504(2) 0.0259(12) Uani 1 1 d .
C22 C 1.4126(4) 0.4209(4) 0.8968(2) 0.0161(10) Uani 1 1 d .
C2 C 1.2706(4) 0.2338(4) 0.6446(2) 0.0254(11) Uani 1 1 d .
C10 C 0.9994(4) 0.1242(4) 0.8682(2) 0.0138(9) Uani 1 1 d .
C3 C 1.2231(5) 0.2062(5) 0.5863(2) 0.0309(13) Uani 1 1 d .
H3 H 1.2536 0.2346 0.5543 0.037 Uiso 1 1 calc R
C46 C 0.7869(4) 0.5271(4) 0.7790(2) 0.0195(10) Uani 1 1 d .
C33 C 0.5242(4) 0.9792(4) 0.8172(2) 0.0274(12) Uani 1 1 d .
H33 H 0.4812 1.0502 0.8083 0.033 Uiso 1 1 calc R
C48 C 0.9521(4) 0.7172(4) 0.8518(2) 0.0178(10) Uani 1 1 d .
O22 O 1.2972(3) -0.0361(3) 0.94832(15) 0.0205(7) Uani 1 1 d .
C34 C 0.4739(4) 0.9055(5) 0.8609(3) 0.0297(12) Uani 1 1 d .
H34A H 0.3976 0.8860 0.8412 0.036 Uiso 1 1 calc R
H34B H 0.4695 0.9510 0.8967 0.036 Uiso 1 1 calc R
C5 C 1.0856(5) 0.0915(5) 0.6212(2) 0.0275(12) Uani 1 1 d .
H5 H 1.0241 0.0426 0.6130 0.033 Uiso 1 1 calc R
C42 C 0.8509(4) 0.8092(4) 0.6324(2) 0.0233(11) Uani 1 1 d .
C13 C 0.8496(5) 0.3085(6) 0.5967(2) 0.0439(17) Uani 1 1 d .
H13A H 0.8078 0.3762 0.5826 0.066 Uiso 1 1 calc R
H13B H 0.7988 0.2489 0.6029 0.066 Uiso 1 1 calc R
H13C H 0.8914 0.2843 0.5668 0.066 Uiso 1 1 calc R
C44 C 0.8799(4) 0.7136(5) 0.6736(2) 0.0265(12) Uani 1 1 d .
H44 H 0.9370 0.6655 0.6667 0.032 Uiso 1 1 calc R
C4 C 1.1283(5) 0.1353(5) 0.5737(2) 0.0337(13) Uani 1 1 d .
H4 H 1.0948 0.1181 0.5335 0.040 Uiso 1 1 calc R
C17 C 1.1740(4) 0.5753(4) 0.6594(2) 0.0226(11) Uani 1 1 d .
H17 H 1.2284 0.6320 0.6622 0.027 Uiso 1 1 calc R
C18 C 1.1038(4) 0.5565(5) 0.6048(2) 0.0264(12) Uani 1 1 d .
H18 H 1.1125 0.5973 0.5703 0.032 Uiso 1 1 calc R
C25 C 0.6044(6) 0.6326(7) 0.5744(3) 0.058(2) Uani 1 1 d .
H25A H 0.6098 0.6977 0.5490 0.088 Uiso 1 1 calc R
H25B H 0.6334 0.5664 0.5574 0.088 Uiso 1 1 calc R
H25C H 0.6472 0.6463 0.6148 0.088 Uiso 1 1 calc R
C11 C 1.1358(4) -0.0392(4) 0.8698(2) 0.0194(10) Uani 1 1 d .
H11A H 1.0970 -0.0851 0.8952 0.023 Uiso 1 1 calc R
H11B H 1.1672 -0.0912 0.8438 0.023 Uiso 1 1 calc R
C27 C 0.3500(5) 0.7518(5) 0.5490(3) 0.0355(14) Uani 1 1 d .
H27 H 0.3329 0.7180 0.5105 0.043 Uiso 1 1 calc R
C20 C 1.2429(4) 0.5407(4) 0.7691(2) 0.0177(10) Uani 1 1 d .
H20 H 1.2856 0.6070 0.7701 0.021 Uiso 1 1 calc R
C1 C 1.3940(6) 0.3706(6) 0.6127(3) 0.0555(19) Uani 1 1 d .
H1A H 1.4308 0.3214 0.5884 0.083 Uiso 1 1 calc R
H1B H 1.4445 0.4305 0.6300 0.083 Uiso 1 1 calc R
H1C H 1.3284 0.4035 0.5874 0.083 Uiso 1 1 calc R
C47 C 0.9732(4) 0.6239(4) 0.8084(2) 0.0218(11) Uani 1 1 d .
H47A H 0.9965 0.5562 0.8327 0.026 Uiso 1 1 calc R
H47B H 1.0368 0.6476 0.7912 0.026 Uiso 1 1 calc R
C32 C 0.4303(4) 0.9233(5) 0.7196(2) 0.0295(13) Uani 1 1 d .
H32 H 0.3771 0.9764 0.7263 0.035 Uiso 1 1 calc R
C28 C 0.2867(5) 0.8414(6) 0.5621(3) 0.0473(17) Uani 1 1 d .
H28 H 0.2256 0.8670 0.5332 0.057 Uiso 1 1 calc R
C29 C 0.3141(5) 0.8938(6) 0.6187(3) 0.0456(17) Uani 1 1 d .
H29 H 0.2714 0.9551 0.6276 0.055 Uiso 1 1 calc R
C39 C 0.7965(5) 0.9800(5) 0.5448(3) 0.0356(14) Uani 1 1 d .
H39 H 0.7771 1.0361 0.5151 0.043 Uiso 1 1 calc R
C40 C 0.8700(5) 0.8938(5) 0.5358(3) 0.0373(14) Uani 1 1 d .
H40 H 0.9007 0.8927 0.5009 0.045 Uiso 1 1 calc R
C38 C 0.7519(4) 0.9841(4) 0.5964(2) 0.0263(12) Uani 1 1 d .
C35 C 0.6449(4) 1.0056(4) 0.8463(2) 0.0195(10) Uani 1 1 d .
C37 C 0.5699(5) 1.0495(6) 0.5941(3) 0.0552(19) Uani 1 1 d .
H37A H 0.5460 1.0297 0.5518 0.083 Uiso 1 1 calc R
H37B H 0.5289 1.1153 0.6031 0.083 Uiso 1 1 calc R
H37C H 0.5559 0.9866 0.6191 0.083 Uiso 1 1 calc R
Na1 Na 0.89940(12) 0.28180(19) 0.75523(7) 0.0199(3) Uani 1 1 d .
Na2 Na 1.60638(13) 0.31204(15) 1.00677(8) 0.0184(4) Uani 1 1 d .
Na3 Na 1.40007(15) 0.09601(16) 1.01661(9) 0.0215(4) Uani 1 1 d .
Na4 Na 1.05865(15) 0.69120(17) 0.99983(9) 0.0238(4) Uani 1 1 d .
Na5 Na 1.44039(16) 0.33077(18) 0.76472(10) 0.0315(5) Uani 1 1 d .
O25 O 0.8667(2) 0.7569(3) 0.98405(14) 0.0221(8) Uani 1 1 d .
O26 O 1.7539(2) 0.2556(3) 0.95652(15) 0.0271(9) Uani 1 1 d .
O27 O 1.5095(3) 0.1620(3) 0.94843(15) 0.0190(8) Uani 1 1 d .
O28 O 1.2541(3) 0.0700(3) 1.07424(16) 0.0303(9) Uani 1 1 d .
O29 O 1.4908(3) 0.5185(3) 0.75573(19) 0.0395(10) Uani 1 1 d .
O30 O 0.7760(3) 0.1323(3) 0.7361(2) 0.0447(11) Uani 1 1 d .
Na7 Na 0.85380(16) 0.92023(16) 0.91904(9) 0.0230(4) Uani 1 1 d .
O31 O 1.6197(3) 0.2762(5) 0.7903(3) 0.094(2) Uani 1 1 d .
O34 O 0.9288(3) 0.3994(3) 0.93029(17) 0.0322(9) Uani 1 1 d .
H101 H 0.9560 0.3494 0.9098 0.048 Uiso 1 1 d R
H100 H 0.8721 0.3700 0.9414 0.048 Uiso 1 1 d R

loop_
_atom_site_aniso_label
_atom_site_aniso_U_11
_atom_site_aniso_U_22
_atom_site_aniso_U_33
_atom_site_aniso_U_23
_atom_site_aniso_U_13
_atom_site_aniso_U_12
Eu01 0.01262(10) 0.01088(10) 0.01334(10) 0.00039(10) 0.00256(8) -0.00058(10)
Eu02 0.01986(11) 0.01956(13) 0.01493(11) -0.00067(11) 0.00311(9) 0.00740(11)
O20 0.0163(16) 0.0213(18) 0.0160(17) -0.0008(14) 0.0050(14) 0.0006(13)
O14 0.0148(16) 0.0165(16) 0.0156(17) 0.0052(13) 0.0001(13) -0.0003(13)
O23 0.0201(17) 0.0138(15) 0.0176(17) -0.0007(13) 0.0056(14) -0.0019(13)
O5 0.0310(18) 0.039(2) 0.0265(18) 0.0065(18) 0.0133(15) 0.0145(18)
O8 0.030(2) 0.025(2) 0.031(2) -0.0049(17) 0.0039(18) 0.0065(16)
O17 0.0176(18) 0.0165(17) 0.025(2) -0.0010(15) -0.0060(16) -0.0023(14)
O13 0.0228(18) 0.0264(19) 0.0206(18) 0.0020(14) -0.0039(15) -0.0048(15)
O21 0.0221(17) 0.0111(15) 0.0177(17) 0.0009(13) 0.0018(15) -0.0025(13)
N3 0.016(2) 0.0103(18) 0.017(2) 0.0010(15) 0.0048(17) -0.0004(15)
O18 0.0177(16) 0.0112(15) 0.0224(17) -0.0007(13) 0.0072(14) -0.0023(12)
O6 0.0333(19) 0.0224(19) 0.0223(19) 0.0032(14) 0.0124(16) 0.0005(15)
N1 0.025(2) 0.027(2) 0.021(2) -0.0034(18) 0.0024(19) -0.0010(19)
O16 0.0223(18) 0.0148(17) 0.0200(18) -0.0019(13) 0.0085(15) -0.0037(14)
O10 0.0252(16) 0.0212(16) 0.0214(16) -0.0013(18) 0.0025(13) 0.0052(18)
O4 0.030(2) 0.0219(19) 0.028(2) 0.0011(15) 0.0069(17) 0.0064(15)
O24 0.0275(19) 0.0198(17) 0.0187(18) 0.0003(14) 0.0119(16) -0.0008(15)
O19 0.045(2) 0.036(3) 0.0253(18) 0.0023(17) 0.0186(16) -0.0157(19)
N4 0.0138(19) 0.0126(19) 0.015(2) -0.0005(15) 0.0006(16) 0.0038(15)
N2 0.028(2) 0.019(2) 0.018(2) 0.0005(17) 0.0015(19) 0.0023(18)
O11 0.0221(19) 0.0210(18) 0.025(2) -0.0023(15) 0.0087(16) 0.0067(15)
O15 0.0245(18) 0.0210(18) 0.0228(19) -0.0020(14) 0.0081(16) 0.0015(14)
O9 0.0224(18) 0.0280(19) 0.0187(18) 0.0046(15) 0.0000(15) -0.0035(15)
O12 0.0257(19) 0.0175(18) 0.038(2) 0.0011(15) 0.0102(17) 0.0004(14)
O3 0.041(2) 0.026(2) 0.044(2) 0.0048(18) 0.004(2) 0.0062(18)
O1 0.043(3) 0.027(2) 0.045(3) -0.0094(19) -0.003(2) -0.0009(18)
O2 0.0259(19) 0.027(2) 0.028(2) 0.0022(16) -0.0019(16) 0.0039(16)
O7 0.0214(19) 0.043(2) 0.034(2) -0.0172(19) 0.0057(17) 0.0009(17)
C14 0.021(2) 0.016(2) 0.017(3) -0.0056(19) 0.005(2) 0.004(2)
C7 0.020(2) 0.011(2) 0.020(3) -0.0016(18) 0.005(2) 0.0079(19)
C23 0.022(3) 0.014(2) 0.021(3) 0.000(2) 0.003(2) 0.003(2)
C41 0.041(3) 0.025(3) 0.026(3) 0.001(2) 0.011(2) 0.002(2)
C43 0.030(3) 0.020(3) 0.021(3) -0.002(2) 0.000(2) -0.009(2)
C6 0.026(3) 0.019(2) 0.014(3) -0.0018(19) 0.005(2) 0.006(2)
C12 0.019(3) 0.017(2) 0.019(3) 0.0032(19) 0.011(2) 0.002(2)
C16 0.019(2) 0.023(3) 0.012(2) 0.0049(19) 0.006(2) 0.007(2)
C21 0.016(2) 0.011(2) 0.021(3) -0.0001(18) 0.003(2) -0.0060(18)
C26 0.032(3) 0.023(3) 0.029(3) -0.003(2) 0.001(3) -0.007(2)
C19 0.029(3) 0.029(3) 0.014(3) -0.003(2) 0.002(2) 0.007(2)
C15 0.016(2) 0.018(2) 0.014(2) 0.0011(19) 0.005(2) 0.0058(19)
C45 0.022(3) 0.021(3) 0.027(3) -0.003(2) 0.010(2) 0.002(2)
C8 0.016(2) 0.017(2) 0.019(3) -0.001(2) -0.001(2) -0.0016(19)
C36 0.022(2) 0.025(3) 0.019(2) 0.002(2) 0.0067(18) 0.006(2)
C24 0.014(2) 0.017(2) 0.013(2) 0.0006(18) -0.003(2) 0.0023(19)
C9 0.017(2) 0.016(2) 0.018(2) -0.0016(19) 0.001(2) -0.0037(19)
C30 0.027(3) 0.044(3) 0.018(3) 0.002(2) 0.000(2) 0.011(3)
C31 0.025(2) 0.030(3) 0.021(3) 0.011(2) 0.003(2) -0.004(2)
C22 0.016(2) 0.016(2) 0.019(3) -0.0016(19) 0.009(2) -0.0073(19)
C2 0.028(3) 0.025(3) 0.025(3) 0.000(2) 0.009(2) -0.003(2)
C10 0.010(2) 0.017(2) 0.013(2) 0.0007(18) -0.0013(19) -0.0037(18)
C3 0.043(3) 0.031(3) 0.022(3) 0.005(2) 0.015(3) 0.002(3)
C46 0.019(2) 0.022(3) 0.016(2) 0.000(2) 0.003(2) -0.003(2)
C33 0.031(3) 0.016(3) 0.033(3) 0.000(2) 0.004(3) 0.007(2)
C48 0.021(2) 0.016(2) 0.017(3) 0.0052(19) 0.006(2) 0.000(2)
O22 0.0204(18) 0.0161(17) 0.0236(19) 0.0050(14) 0.0010(15) 0.0019(14)
C34 0.023(3) 0.033(3) 0.033(3) 0.002(2) 0.006(2) 0.007(2)
C5 0.030(3) 0.030(3) 0.022(3) -0.005(2) 0.006(2) 0.005(2)
C42 0.025(2) 0.021(3) 0.023(3) -0.003(2) 0.004(2) -0.002(2)
C13 0.046(3) 0.046(4) 0.029(3) 0.001(3) -0.017(3) -0.015(3)
C44 0.027(3) 0.028(3) 0.025(3) 0.001(2) 0.007(2) 0.004(2)
C4 0.050(4) 0.035(3) 0.016(3) -0.003(2) 0.005(3) 0.011(3)
C17 0.027(3) 0.020(3) 0.023(3) 0.005(2) 0.010(2) -0.001(2)
C18 0.032(3) 0.032(3) 0.017(3) 0.008(2) 0.008(2) 0.004(2)
C25 0.060(5) 0.056(5) 0.058(5) -0.027(4) 0.008(4) 0.009(4)
C11 0.019(2) 0.015(2) 0.023(3) -0.002(2) 0.001(2) -0.0011(19)
C27 0.045(3) 0.033(3) 0.024(3) -0.003(2) -0.004(3) -0.001(3)
C20 0.016(2) 0.013(2) 0.025(3) -0.0004(19) 0.007(2) -0.0007(19)
C1 0.082(5) 0.055(4) 0.039(4) 0.002(3) 0.034(4) -0.024(4)
C47 0.018(2) 0.024(3) 0.023(3) -0.004(2) 0.003(2) -0.002(2)
C32 0.024(3) 0.037(3) 0.027(3) -0.007(2) 0.003(2) 0.008(2)
C28 0.048(4) 0.051(4) 0.032(4) 0.001(3) -0.018(3) 0.010(3)
C29 0.032(3) 0.066(5) 0.032(3) -0.004(3) -0.009(3) 0.019(3)
C39 0.055(4) 0.026(3) 0.024(3) 0.007(2) 0.005(3) -0.010(3)
C40 0.061(4) 0.032(3) 0.024(3) -0.001(2) 0.019(3) -0.015(3)
C38 0.034(3) 0.015(2) 0.027(3) 0.005(2) -0.002(2) 0.001(2)
C35 0.022(3) 0.011(2) 0.024(3) -0.002(2) 0.001(2) 0.0016(19)
C37 0.047(4) 0.044(4) 0.077(5) 0.010(4) 0.017(4) 0.005(3)
Na1 0.0183(8) 0.0180(8) 0.0225(8) 0.0001(10) 0.0020(7) 0.0002(9)
Na2 0.0184(9) 0.0151(9) 0.0222(9) -0.0018(7) 0.0055(7) -0.0021(7)
Na3 0.0211(10) 0.0156(9) 0.0281(11) -0.0007(8) 0.0056(9) -0.0007(8)
Na4 0.0222(10) 0.0262(11) 0.0239(11) 0.0039(8) 0.0065(9) 0.0042(9)
Na5 0.0237(11) 0.0317(12) 0.0395(13) 0.0042(10) 0.0069(10) -0.0096(9)
O25 0.0212(16) 0.024(2) 0.0217(17) 0.0005(14) 0.0062(14) 0.0046(14)
O26 0.0208(17) 0.028(2) 0.034(2) -0.0002(15) 0.0089(15) 0.0010(14)
O27 0.0173(18) 0.0173(17) 0.0210(19) -0.0055(14) 0.0003(15) -0.0025(13)
O28 0.032(2) 0.037(2) 0.025(2) -0.0019(17) 0.0113(17) 0.0054(17)
O29 0.028(2) 0.029(2) 0.063(3) 0.008(2) 0.011(2) -0.0026(17)
O30 0.042(2) 0.029(2) 0.071(3) -0.019(2) 0.030(2) -0.0114(18)
Na7 0.0267(11) 0.0212(10) 0.0207(10) -0.0006(8) 0.0041(9) -0.0053(8)
O31 0.033(2) 0.061(3) 0.189(6) 0.044(5) 0.023(3) -0.003(3)
O34 0.0227(19) 0.036(2) 0.041(2) -0.0074(18) 0.0150(18) -0.0024(16)

loop_
_atom_type_symbol
_atom_type_description
_atom_type_scat_dispersion_real
_atom_type_scat_dispersion_imag
_atom_type_scat_source
C C 0.0033 0.0016 'International Tables Vol C Tables 4.2.6.8 and 6.1.1.4'
N N 0.0061 0.0033 'International Tables Vol C Tables 4.2.6.8 and 6.1.1.4'
O O 0.0106 0.0060 'International Tables Vol C Tables 4.2.6.8 and 6.1.1.4'
Eu Eu -0.1578 3.6682 'International Tables Vol C Tables 4.2.6.8 and 6.1.1.4'
Na Na 0.0362 0.0249 'International Tables Vol C Tables 4.2.6.8 and 6.1.1.4'
H H 0.0000 0.0000 'International Tables Vol C Tables 4.2.6.8 and 6.1.1.4'

loop_
_geom_angle_atom_site_label_1
_geom_angle_atom_site_label_2
_geom_angle_atom_site_label_3
_geom_angle
_geom_angle_site_symmetry_1
_geom_angle_site_symmetry_3
O14 Eu01 O20 81.87(11) . .
O14 Eu01 O16 106.31(11) . .
O20 Eu01 O16 153.33(11) . .
O14 Eu01 O21 150.37(11) . .
O20 Eu01 O21 106.37(11) . .
O16 Eu01 O21 79.29(11) . .
O14 Eu01 O18 127.71(10) . .
O20 Eu01 O18 77.49(10) . .
O16 Eu01 O18 77.60(10) . .
O21 Eu01 O18 81.86(10) . .
O14 Eu01 N4 83.28(11) . .
O20 Eu01 N4 71.14(12) . .
O16 Eu01 N4 134.20(12) . .
O21 Eu01 N4 73.16(11) . .
O18 Eu01 N4 131.69(11) . .
O14 Eu01 O23 75.41(10) . .
O20 Eu01 O23 130.17(11) . .
O16 Eu01 O23 76.37(10) . .
O21 Eu01 O23 77.89(10) . .
O18 Eu01 O23 149.47(10) . .
N4 Eu01 O23 62.67(11) . .
O14 Eu01 N3 69.61(11) . .
O20 Eu01 N3 88.93(12) . .
O16 Eu01 N3 71.15(11) . .
O21 Eu01 N3 137.39(11) . .
O18 Eu01 N3 62.57(11) . .
N4 Eu01 N3 148.51(12) . .
O23 Eu01 N3 121.94(11) . .
O14 Eu01 C10 91.24(11) . .
O20 Eu01 C10 120.16(11) . .
O16 Eu01 C10 85.53(11) . .
O21 Eu01 C10 59.78(11) . .
O18 Eu01 C10 140.43(10) . .
N4 Eu01 C10 49.03(12) . .
O23 Eu01 C10 21.68(11) . .
N3 Eu01 C10 143.18(12) . .
O14 Eu01 C22 117.77(12) . .
O20 Eu01 C22 93.14(11) . .
O16 Eu01 C22 60.43(11) . .
O21 Eu01 C22 90.60(11) . .
O18 Eu01 C22 20.96(11) . .
N4 Eu01 C22 152.36(12) . .
O23 Eu01 C22 136.69(10) . .
N3 Eu01 C22 48.23(12) . .
C10 Eu01 C22 139.40(11) . .
O14 Eu01 Na5 95.29(8) . .
O20 Eu01 Na5 38.17(8) . .
O16 Eu01 Na5 115.16(8) . .
O21 Eu01 Na5 108.78(8) . .
O18 Eu01 Na5 43.22(8) . .
N4 Eu01 Na5 108.10(9) . .
O23 Eu01 Na5 167.23(8) . .
N3 Eu01 Na5 60.73(9) . .
C10 Eu01 Na5 155.29(9) . .
C22 Eu01 Na5 55.40(8) . .
O14 Eu01 Na1 36.90(8) . .
O20 Eu01 Na1 99.83(8) . .
O16 Eu01 Na1 101.50(8) . .
O21 Eu01 Na1 113.73(8) . .
O18 Eu01 Na1 164.11(8) . .
N4 Eu01 Na1 59.83(9) . .
O23 Eu01 Na1 40.72(8) . .
N3 Eu01 Na1 101.93(9) . .
C10 Eu01 Na1 54.36(8) . .
C22 Eu01 Na1 147.41(9) . .
Na5 Eu01 Na1 127.79(4) . .
O4 Eu02 O2 86.51(12) . .
O4 Eu02 O10 102.63(12) . .
O2 Eu02 O10 153.23(13) . .
O4 Eu02 O5 150.77(13) . .
O2 Eu02 O5 102.84(12) . .
O10 Eu02 O5 81.49(10) . .
O4 Eu02 O11 135.30(12) . .
O2 Eu02 O11 79.40(12) . .
O10 Eu02 O11 76.48(12) . .
O5 Eu02 O11 73.92(12) . .
O4 Eu02 O8 78.17(13) . .
O2 Eu02 O8 134.43(12) . .
O10 Eu02 O8 72.34(13) . .
O5 Eu02 O8 75.59(14) . .
O11 Eu02 O8 138.93(13) . .
O4 Eu02 N1 86.15(13) . .
O2 Eu02 N1 72.63(13) . .
O10 Eu02 N1 132.39(13) . .
O5 Eu02 N1 70.85(13) . .
O11 Eu02 N1 127.94(13) . .
O8 Eu02 N1 63.80(13) . .
O4 Eu02 N2 71.77(12) . .
O2 Eu02 N2 89.35(13) . .
O10 Eu02 N2 70.33(12) . .
O5 Eu02 N2 134.97(13) . .
O11 Eu02 N2 65.93(12) . .
O8 Eu02 N2 124.50(13) . .
N1 Eu02 N2 152.44(13) . .
O4 Eu02 C35 92.03(12) . .
O2 Eu02 C35 121.29(12) . .
O10 Eu02 C35 83.92(12) . .
O5 Eu02 C35 59.33(13) . .
O11 Eu02 C35 131.41(12) . .
O8 Eu02 C35 20.79(12) . .
N1 Eu02 C35 48.75(13) . .
N2 Eu02 C35 144.96(13) . .
O4 Eu02 Na7 104.86(9) . .
O2 Eu02 Na7 162.96(9) . .
O10 Eu02 Na7 37.24(9) . .
O5 Eu02 Na7 61.17(9) . .
O11 Eu02 Na7 100.10(9) . .
O8 Eu02 Na7 40.17(9) . .
N1 Eu02 Na7 95.16(10) . .
N2 Eu02 Na7 106.11(10) . .
C35 Eu02 Na7 47.06(9) . .
C7 O20 Eu01 129.4(3) . .
C7 O20 Na5 119.3(3) . .
Eu01 O20 Na5 103.88(13) . .
C15 O14 Na1 119.6(3) . .
C15 O14 Eu01 132.3(3) . .
Na1 O14 Eu01 106.13(13) . .
C10 O23 Na1 114.8(3) . .
C10 O23 Eu01 112.3(3) . .
Na1 O23 Eu01 96.56(11) . .
C36 O5 Eu02 141.4(3) . .
C35 O8 Eu02 116.1(3) . .
C35 O8 Na7 92.0(3) . .
Eu02 O8 Na7 102.15(14) . .
C22 O17 Na2 131.1(3) . .
C22 O17 Na3 136.7(3) . 2_857
Na2 O17 Na3 91.09(13) . 2_857
C14 O13 C13 116.8(4) . .
C14 O13 Na1 115.3(3) . .
C13 O13 Na1 126.3(3) . .
C12 O21 Eu01 139.8(3) . .
C12 O21 Na3 80.6(3) . .
Eu01 O21 Na3 136.88(13) . .
C20 N3 C21 118.3(4) . .
C20 N3 Eu01 129.2(3) . .
C21 N3 Eu01 110.8(3) . .
C22 O18 Eu01 115.9(3) . .
C22 O18 Na5 112.1(3) . .
Eu01 O18 Na5 94.79(11) . .
C36 O6 Na3 126.3(3) . 2_757
C36 O6 Na2 130.0(3) . 2_757
Na3 O6 Na2 99.78(14) 2_757 2_757
C32 N1 C33 116.0(4) . .
C32 N1 Eu02 131.7(3) . .
C33 N1 Eu02 112.1(3) . .
C24 O16 Eu01 141.7(3) . .
C48 O10 Eu02 140.2(3) . .
C48 O10 Na7 112.5(3) . .
Eu02 O10 Na7 106.59(13) . .
C43 O4 Eu02 140.0(3) . .
C10 O24 Na7 132.2(3) . 1_545
C10 O24 Na4 125.2(3) . 2_747
Na7 O24 Na4 102.21(13) 1_545 2_747
C2 O19 C1 117.1(4) . .
C2 O19 Na5 118.5(3) . .
C1 O19 Na5 123.9(3) . .
C8 N4 C9 119.0(4) . .
C8 N4 Eu01 129.0(3) . .
C9 N4 Eu01 111.1(3) . .
C44 N2 C45 115.5(4) . .
C44 N2 Eu02 132.7(4) . .
C45 N2 Eu02 111.5(3) . .
C46 O11 Eu02 123.6(3) . .
C24 O15 Na4 135.1(3) . .
C24 O15 Na7 121.9(3) . 2_747
Na4 O15 Na7 98.56(13) . 2_747
C48 O9 Na4 141.5(3) . .
C46 O12 Na1 134.8(3) . .
C38 O3 C37 113.3(5) . .
C25 O1 C26 114.2(5) . .
C31 O2 Eu02 134.6(3) . .
C35 O7 Na7 85.2(3) . .
O13 C14 C19 125.1(4) . .
O13 C14 C15 113.9(4) . .
C19 C14 C15 121.0(4) . .
O20 C7 C6 124.0(4) . .
O20 C7 C2 118.9(4) . .
C6 C7 C2 117.1(4) . .
C21 C23 C24 116.0(4) . .
C40 C41 C42 121.9(5) . .
O4 C43 C42 123.7(5) . .
O4 C43 C38 120.3(5) . .
C42 C43 C38 116.1(5) . .
C5 C6 C7 120.1(5) . .
C5 C6 C8 117.4(5) . .
C7 C6 C8 122.5(4) . .
O22 C12 O21 123.7(5) . .
O22 C12 C11 117.4(4) . .
O21 C12 C11 118.9(4) . .
O22 C12 Na3 50.8(3) . .
O21 C12 Na3 73.8(3) . .
C11 C12 Na3 163.4(3) . .
C17 C16 C15 119.8(4) . .
C17 C16 C20 118.2(4) . .
C15 C16 C20 121.9(4) . .
N3 C21 C23 110.9(4) . .
N3 C21 C22 108.7(4) . .
C23 C21 C22 110.7(4) . .
C27 C26 O1 117.8(5) . .
C27 C26 C31 122.1(5) . .
O1 C26 C31 120.0(5) . .
C14 C19 C18 120.2(5) . .
O14 C15 C16 123.7(4) . .
O14 C15 C14 118.6(4) . .
C16 C15 C14 117.7(4) . .
N2 C45 C47 110.5(4) . .
N2 C45 C46 109.4(4) . .
C47 C45 C46 110.7(4) . .
N4 C8 C6 124.9(4) . .
O6 C36 O5 125.1(5) . .
O6 C36 C34 115.7(4) . .
O5 C36 C34 119.0(4) . .
O15 C24 O16 123.8(4) . .
O15 C24 C23 119.0(4) . .
O16 C24 C23 117.2(4) . .
N4 C9 C11 110.2(4) . .
N4 C9 C10 108.7(4) . .
C11 C9 C10 110.4(4) . .
C29 C30 C31 120.1(5) . .
C29 C30 C32 115.4(5) . .
C31 C30 C32 124.5(5) . .
O2 C31 C26 120.8(5) . .
O2 C31 C30 122.5(5) . .
C26 C31 C30 116.6(5) . .
O17 C22 O18 125.1(4) . .
O17 C22 C21 118.4(4) . .
O18 C22 C21 116.6(4) . .
O17 C22 Eu01 150.0(3) . .
O18 C22 Eu01 43.1(2) . .
C21 C22 Eu01 80.9(2) . .
C3 C2 O19 124.1(5) . .
C3 C2 C7 121.8(5) . .
O19 C2 C7 114.1(4) . .
O24 C10 O23 126.0(4) . .
O24 C10 C9 118.0(4) . .
O23 C10 C9 115.9(4) . .
O24 C10 Eu01 146.6(3) . .
O23 C10 Eu01 46.1(2) . .
C9 C10 Eu01 80.2(2) . .
C2 C3 C4 120.7(5) . .
O12 C46 O11 125.0(5) . .
O12 C46 C45 118.4(4) . .
O11 C46 C45 116.5(4) . .
N1 C33 C35 109.5(4) . .
N1 C33 C34 108.1(4) . .
C35 C33 C34 108.7(4) . .
O9 C48 O10 123.8(4) . .
O9 C48 C47 115.7(4) . .
O10 C48 C47 120.5(4) . .
C12 O22 Na2 160.7(3) . 2_847
C12 O22 Na3 105.1(3) . .
Na2 O22 Na3 93.94(14) 2_847 .
C33 C34 C36 116.4(4) . .
C4 C5 C6 121.0(5) . .
C41 C42 C43 120.3(5) . .
C41 C42 C44 117.0(5) . .
C43 C42 C44 122.7(4) . .
N2 C44 C42 125.8(5) . .
C5 C4 C3 119.3(5) . .
C18 C17 C16 121.8(5) . .
C17 C18 C19 119.3(5) . .
C12 C11 C9 116.0(4) . .
C28 C27 C26 120.8(5) . .
N3 C20 C16 124.6(4) . .
C48 C47 C45 120.0(4) . .
N1 C32 C30 124.3(5) . .
C27 C28 C29 119.6(6) . .
C28 C29 C30 120.7(6) . .
C38 C39 C40 121.5(5) . .
C41 C40 C39 118.6(5) . .
O3 C38 C39 120.3(5) . .
O3 C38 C43 118.0(5) . .
C39 C38 C43 121.6(5) . .
O7 C35 O8 122.8(5) . .
O7 C35 C33 119.4(4) . .
O8 C35 C33 117.8(4) . .
O7 C35 Na7 69.6(3) . .
O8 C35 Na7 62.2(3) . .
C33 C35 Na7 146.5(3) . .
O7 C35 Eu02 147.1(3) . .
O8 C35 Eu02 43.1(2) . .
C33 C35 Eu02 82.0(3) . .
Na7 C35 Eu02 79.14(12) . .
O12 Na1 O14 105.21(14) . .
O12 Na1 O30 102.63(14) . .
O14 Na1 O30 152.04(16) . .
O12 Na1 O23 98.39(13) . .
O14 Na1 O23 77.39(11) . .
O30 Na1 O23 101.11(16) . .
O12 Na1 O13 107.05(15) . .
O14 Na1 O13 66.75(11) . .
O30 Na1 O13 102.55(15) . .
O23 Na1 O13 140.16(12) . .
O12 Na1 Eu01 115.69(11) . .
O14 Na1 Eu01 36.97(8) . .
O30 Na1 Eu01 128.45(14) . .
O23 Na1 Eu01 42.71(8) . .
O13 Na1 Eu01 97.88(9) . .
O22 Na2 O17 88.57(13) 2_857 .
O22 Na2 O27 173.02(14) 2_857 .
O17 Na2 O27 87.34(12) . .
O22 Na2 O6 106.73(13) 2_857 2_747
O17 Na2 O6 104.46(14) . 2_747
O27 Na2 O6 79.79(13) . 2_747
O22 Na2 O26 93.15(13) 2_857 .
O17 Na2 O26 107.59(14) . .
O27 Na2 O26 82.72(12) . .
O6 Na2 O26 142.49(14) 2_747 .
O22 Na2 Na3 44.17(10) 2_857 2_857
O17 Na2 Na3 44.57(9) . 2_857
O27 Na2 Na3 131.08(11) . 2_857
O6 Na2 Na3 115.20(10) 2_747 2_857
O26 Na2 Na3 101.31(10) . 2_857
O22 Na2 Na3 146.54(11) 2_857 .
O17 Na2 Na3 97.90(10) . .
O27 Na2 Na3 39.94(9) . .
O6 Na2 Na3 39.86(9) 2_747 .
O26 Na2 Na3 115.60(10) . .
Na3 Na2 Na3 135.15(6) 2_857 .
O6 Na3 O27 80.54(13) 2_747 .
O6 Na3 O22 172.49(15) 2_747 .
O27 Na3 O22 95.28(13) . .
O6 Na3 O17 100.73(13) 2_747 2_847
O27 Na3 O17 99.24(14) . 2_847
O22 Na3 O17 86.06(13) . 2_847
O6 Na3 O28 97.43(14) 2_747 .
O27 Na3 O28 164.24(15) . .
O22 Na3 O28 84.89(14) . .
O17 Na3 O28 96.50(14) 2_847 .
O6 Na3 O21 123.24(12) 2_747 .
O27 Na3 O21 76.61(12) . .
O22 Na3 O21 49.39(10) . .
O17 Na3 O21 133.69(13) 2_847 .
O28 Na3 O21 91.85(12) . .
O6 Na3 C12 148.69(15) 2_747 .
O27 Na3 C12 88.20(14) . .
O22 Na3 C12 24.08(12) . .
O17 Na3 C12 109.92(14) 2_847 .
O28 Na3 C12 85.61(14) . .
O21 Na3 C12 25.55(11) . .
O6 Na3 Na2 145.05(11) 2_747 2_847
O27 Na3 Na2 102.88(10) . 2_847
O22 Na3 Na2 41.89(9) . 2_847
O17 Na3 Na2 44.33(9) 2_847 2_847
O28 Na3 Na2 87.79(11) . 2_847
O21 Na3 Na2 90.90(8) . 2_847
C12 Na3 Na2 65.95(10) . 2_847
O6 Na3 Na2 40.36(9) 2_747 .
O27 Na3 Na2 40.18(9) . .
O22 Na3 Na2 135.19(11) . .
O17 Na3 Na2 102.84(11) 2_847 .
O28 Na3 Na2 135.87(12) . .
O21 Na3 Na2 102.14(9) . .
C12 Na3 Na2 122.73(11) . .
Na2 Na3 Na2 132.81(6) 2_847 .
O9 Na4 O15 88.08(14) . .
O9 Na4 O24 155.94(15) . 2_757
O15 Na4 O24 80.12(13) . 2_757
O9 Na4 O26 108.17(14) . 2_857
O15 Na4 O26 88.53(13) . 2_857
O24 Na4 O26 92.52(13) 2_757 2_857
O9 Na4 O25 79.41(13) . .
O15 Na4 O25 131.39(14) . .
O24 Na4 O25 92.72(12) 2_757 .
O26 Na4 O25 140.02(14) 2_857 .
O9 Na4 O34 111.04(14) . 2_757
O15 Na4 O34 150.59(13) . 2_757
O24 Na4 O34 88.56(12) 2_757 2_757
O26 Na4 O34 64.77(11) 2_857 2_757
O25 Na4 O34 75.78(12) . 2_757
O9 Na4 Na7 129.20(12) . 2_747
O15 Na4 Na7 42.32(9) . 2_747
O24 Na4 Na7 38.48(9) 2_757 2_747
O26 Na4 Na7 85.09(10) 2_857 2_747
O25 Na4 Na7 121.25(10) . 2_747
O34 Na4 Na7 118.72(10) 2_757 2_747
O9 Na4 Na7 54.98(10) . .
O15 Na4 Na7 139.58(11) . .
O24 Na4 Na7 126.48(10) 2_757 .
O26 Na4 Na7 116.19(11) 2_857 .
O25 Na4 Na7 36.40(8) . .
O34 Na4 Na7 67.94(9) 2_757 .
Na7 Na4 Na7 157.06(6) 2_747 .
O31 Na5 O29 91.85(19) . .
O31 Na5 O20 130.49(19) . .
O29 Na5 O20 137.61(15) . .
O31 Na5 O19 113.6(2) . .
O29 Na5 O19 95.44(16) . .
O20 Na5 O19 68.45(12) . .
O31 Na5 O18 98.47(19) . .
O29 Na5 O18 102.72(15) . .
O20 Na5 O18 76.13(12) . .
O19 Na5 O18 142.49(13) . .
O31 Na5 Eu01 132.93(16) . .
O29 Na5 Eu01 117.00(12) . .
O20 Na5 Eu01 37.95(8) . .
O19 Na5 Eu01 100.49(10) . .
O18 Na5 Eu01 41.99(7) . .
Na7 O25 Na4 106.71(13) . .
Na2 O26 Na4 129.27(15) . 2_847
Na3 O27 Na2 99.89(14) . .
O24 Na7 O25 138.53(14) 1_565 .
O24 Na7 O10 112.54(13) 1_565 .
O25 Na7 O10 84.30(12) . .
O24 Na7 O15 77.78(12) 1_565 2_757
O25 Na7 O15 79.15(12) . 2_757
O10 Na7 O15 162.75(14) . 2_757
O24 Na7 O8 88.36(13) 1_565 .
O25 Na7 O8 132.87(14) . .
O10 Na7 O8 69.09(12) . .
O15 Na7 O8 126.55(14) 2_757 .
O24 Na7 O7 86.83(13) 1_565 .
O25 Na7 O7 121.47(13) . .
O10 Na7 O7 114.72(12) . .
O15 Na7 O7 78.61(12) 2_757 .
O8 Na7 O7 48.95(12) . .
O24 Na7 C35 94.82(14) 1_565 .
O25 Na7 C35 124.01(14) . .
O10 Na7 C35 89.56(13) . .
O15 Na7 C35 103.69(14) 2_757 .
O8 Na7 C35 25.81(13) . .
O7 Na7 C35 25.24(12) . .
O24 Na7 Na4 39.31(9) 1_565 2_757
O25 Na7 Na4 114.26(10) . 2_757
O10 Na7 Na4 151.49(11) . 2_757
O15 Na7 Na4 39.11(8) 2_757 2_757
O8 Na7 Na4 106.73(11) . 2_757
O7 Na7 Na4 75.19(9) . 2_757
C35 Na7 Na4 96.45(11) . 2_757
O24 Na7 Na4 108.40(10) 1_565 .
O25 Na7 Na4 36.89(8) . .
O10 Na7 Na4 75.56(9) . .
O15 Na7 Na4 88.19(10) 2_757 .
O8 Na7 Na4 144.51(11) . .
O7 Na7 Na4 157.39(11) . .
C35 Na7 Na4 155.80(12) . .
Na4 Na7 Na4 105.75(5) 2_757 .
O24 Na7 Eu02 115.63(10) 1_565 .
O25 Na7 Eu02 100.35(9) . .
O10 Na7 Eu02 36.17(7) . .
O15 Na7 Eu02 152.82(10) 2_757 .
O8 Na7 Eu02 37.69(8) . .
O7 Na7 Eu02 78.71(9) . .
C35 Na7 Eu02 53.80(10) . .
Na4 Na7 Eu02 144.04(6) 2_757 .
Na4 Na7 Eu02 107.85(6) . .

loop_
_geom_bond_atom_site_label_1
_geom_bond_atom_site_label_2
_geom_bond_distance
_geom_bond_site_symmetry_2
Eu01 O14 2.292(3) .
Eu01 O20 2.309(3) .
Eu01 O16 2.349(3) .
Eu01 O21 2.373(3) .
Eu01 O18 2.447(3) .
Eu01 N4 2.492(4) .
Eu01 O23 2.500(3) .
Eu01 N3 2.531(4) .
Eu01 C10 3.213(4) .
Eu01 C22 3.219(5) .
Eu01 Na5 3.645(2) .
Eu01 Na1 3.6607(15) .
Eu02 O4 2.285(4) .
Eu02 O2 2.304(3) .
Eu02 O10 2.398(3) .
Eu02 O5 2.415(3) .
Eu02 O11 2.421(3) .
Eu02 O8 2.435(4) .
Eu02 N1 2.499(4) .
Eu02 N2 2.507(4) .
Eu02 C35 3.199(5) .
Eu02 Na7 3.8933(19) .
O20 C7 1.321(5) .
O20 Na5 2.321(4) .
O14 C15 1.312(5) .
O14 Na1 2.288(3) .
O23 C10 1.283(5) .
O23 Na1 2.404(3) .
O5 C36 1.262(5) .
O8 C35 1.264(6) .
O8 Na7 2.569(4) .
O17 C22 1.238(5) .
O17 Na2 2.350(4) .
O17 Na3 2.360(4) 2_857
O13 C14 1.363(6) .
O13 C13 1.442(5) .
O13 Na1 2.431(4) .
O21 C12 1.278(6) .
O21 Na3 2.847(4) .
N3 C20 1.279(6) .
N3 C21 1.457(6) .
O18 C22 1.280(5) .
O18 Na5 2.505(4) .
O6 C36 1.238(5) .
O6 Na3 2.340(4) 2_757
O6 Na2 2.364(4) 2_757
N1 C32 1.286(6) .
N1 C33 1.472(6) .
O16 C24 1.262(5) .
O10 C48 1.271(6) .
O10 Na7 2.458(4) .
O4 C43 1.301(6) .
O24 C10 1.223(5) .
O24 Na7 2.356(4) 1_545
O24 Na4 2.399(4) 2_747
O19 C2 1.381(6) .
O19 C1 1.429(6) .
O19 Na5 2.348(4) .
N4 C8 1.268(6) .
N4 C9 1.472(6) .
N2 C44 1.288(6) .
N2 C45 1.482(6) .
O11 C46 1.255(6) .
O15 C24 1.240(5) .
O15 Na4 2.361(4) .
O15 Na7 2.519(4) 2_747
O9 C48 1.228(5) .
O9 Na4 2.264(4) .
O12 C46 1.233(6) .
O12 Na1 2.279(4) .
O3 C38 1.369(6) .
O3 C37 1.421(7) .
O1 C25 1.372(8) .
O1 C26 1.388(7) .
O2 C31 1.314(5) .
O7 C35 1.242(6) .
O7 Na7 2.730(4) .
C14 C19 1.381(7) .
C14 C15 1.417(6) .
C7 C6 1.409(7) .
C7 C2 1.422(7) .
C23 C21 1.520(7) .
C23 C24 1.534(6) .
C41 C40 1.378(7) .
C41 C42 1.398(7) .
C43 C42 1.428(7) .
C43 C38 1.433(7) .
C6 C5 1.404(7) .
C6 C8 1.459(7) .
C12 O22 1.236(6) .
C12 C11 1.515(7) .
C12 Na3 2.924(5) .
C16 C17 1.398(6) .
C16 C15 1.410(7) .
C16 C20 1.466(7) .
C21 C22 1.534(6) .
C26 C27 1.376(7) .
C26 C31 1.403(7) .
C19 C18 1.405(7) .
C45 C47 1.518(7) .
C45 C46 1.522(7) .
C36 C34 1.521(7) .
C9 C11 1.528(6) .
C9 C10 1.549(6) .
C30 C29 1.401(7) .
C30 C31 1.420(7) .
C30 C32 1.477(7) .
C2 C3 1.353(7) .
C3 C4 1.401(8) .
C33 C35 1.513(7) .
C33 C34 1.519(7) .
C48 C47 1.515(7) .
O22 Na2 2.250(4) 2_847
O22 Na3 2.348(4) .
C5 C4 1.370(8) .
C42 C44 1.448(7) .
C17 C18 1.358(7) .
C27 C28 1.366(8) .
C28 C29 1.384(8) .
C39 C38 1.370(8) .
C39 C40 1.388(8) .
C35 Na7 2.902(5) .
Na1 O30 2.288(4) .
Na2 O22 2.250(4) 2_857
Na2 O27 2.356(4) .
Na2 O6 2.364(4) 2_747
Na2 O26 2.391(3) .
Na2 Na3 3.362(3) 2_857
Na2 Na3 3.598(2) .
Na3 O6 2.340(4) 2_747
Na3 O27 2.344(4) .
Na3 O17 2.360(4) 2_847
Na3 O28 2.411(4) .
Na3 Na2 3.362(3) 2_847
Na4 O24 2.399(4) 2_757
Na4 O26 2.412(4) 2_857
Na4 O25 2.413(3) .
Na4 O34 2.881(4) 2_757
Na4 Na7 3.700(3) 2_747
Na4 Na7 3.851(3) .
Na5 O31 2.232(5) .
Na5 O29 2.300(4) .
O25 Na7 2.386(4) .
O26 Na4 2.412(4) 2_847
Na7 O24 2.356(4) 1_565
Na7 O15 2.519(4) 2_757
Na7 Na4 3.700(3) 2_757
O34 Na4 2.881(4) 2_747
